data_4133726
loop_
_publ_author_name
'Barnett, Brandon R.'
'Parker, Surya T.'
'Paley, Maria V.'
'Gonzalez, Miguel I.'
'Biggins, Naomi'
'Oktawiec, Julia'
'Long, Jeffrey R.'

_publ_section_title
;
 Thermodynamic Separation of 1-Butene from 2-Butene in Metal-Organic
 Frameworks with Open Metal Sites.
;
_journal_issue 45
_journal_name_full 'Journal of the American Chemical Society'
_journal_page_first 18325
_journal_page_last 18333
_journal_paper_doi 10.1021/jacs.9b09942
_journal_volume 141
_journal_year 2019
_chemical_formula_moiety '(C8 H2 Co2 O6), 1.48(C4 H8)'
_chemical_formula_sum 'C13.93 H13.86 Co2 O6'
_chemical_formula_weight 395.13
_chemical_name_common Co2(dobdc)(trans-2-butene)1.48
_space_group_crystal_system trigonal
_space_group_IT_number 148
_space_group_name_Hall '-R 3'
_space_group_name_H-M_alt 'R -3 :H'
_atom_sites_solution_hydrogens geom
_atom_sites_solution_primary direct
_atom_sites_solution_secondary difmap
_audit_creation_date 2019-08-12
_audit_creation_method
;
Olex2 1.2
(compiled 2018.05.29 svn.r3510 for OlexSys, GUI svn.r5506)
;
_cell_angle_alpha 90
_cell_angle_beta 90
_cell_angle_gamma 120
_cell_formula_units_Z 9
_cell_length_a 25.8130(11)
_cell_length_b 25.8130(11)
_cell_length_c 6.8924(3)
_cell_measurement_reflns_used 9805
_cell_measurement_temperature 100(2)
_cell_measurement_theta_max 37.96
_cell_measurement_theta_min 3.37
_cell_volume 3977.2(3)
_computing_cell_refinement 'SAINT V8.38A (?, 2016)'
_computing_data_collection 'Bruker APEX3'
_computing_data_reduction 'SAINT V8.38A (?, 2016)'
_computing_molecular_graphics 'Olex2 (Dolomanov et al., 2009)'
_computing_publication_material 'Olex2 (Dolomanov et al., 2009)'
_computing_structure_refinement 'ShelXL (Sheldrick, 2015)'
_computing_structure_solution 'ShelXS (Sheldrick, )'
_diffrn_ambient_temperature 100(2)
_diffrn_detector_area_resol_mean 10.42
_diffrn_measured_fraction_theta_full 0.997
_diffrn_measured_fraction_theta_max 0.994
_diffrn_measurement_device_type 'Bruker D8 with PHOTON100 CMOS detector'
_diffrn_measurement_method '\f and \w shutterless scans'
_diffrn_radiation_monochromator 'silicon 111'
_diffrn_radiation_type synchrotron
_diffrn_radiation_wavelength 0.7749
_diffrn_reflns_av_R_equivalents 0.0532
_diffrn_reflns_av_unetI/netI 0.0396
_diffrn_reflns_Laue_measured_fraction_full 0.997
_diffrn_reflns_Laue_measured_fraction_max 0.994
_diffrn_reflns_limit_h_max 19
_diffrn_reflns_limit_h_min -40
_diffrn_reflns_limit_k_max 40
_diffrn_reflns_limit_k_min 0
_diffrn_reflns_limit_l_max 10
_diffrn_reflns_limit_l_min 0
_diffrn_reflns_number 41645
_diffrn_reflns_point_group_measured_fraction_full 0.997
_diffrn_reflns_point_group_measured_fraction_max 0.994
_diffrn_reflns_theta_full 27.706
_diffrn_reflns_theta_max 37.960
_diffrn_reflns_theta_min 3.372
_diffrn_source 'Advanced Light Source station 11.3.1'
_diffrn_standards_number 0
_exptl_absorpt_coefficient_mu 2.405
_exptl_absorpt_correction_T_max 0.967
_exptl_absorpt_correction_T_min 0.358
_exptl_absorpt_correction_type multi-scan
_exptl_absorpt_process_details
;
 TWINABS-2012/1 (Bruker,2012) was used for absorption correction.

Final HKLF 4 output contains 41645 reflections, Rint = 0.0532
 (29969 with I > 3sig(I), Rint = 0.0493)
;
_exptl_crystal_colour violet
_exptl_crystal_colour_primary violet
_exptl_crystal_density_diffrn 1.485
_exptl_crystal_density_method 'not measured'
_exptl_crystal_description needle
_exptl_crystal_F_000 1795
_exptl_crystal_size_max 0.07
_exptl_crystal_size_mid 0.014
_exptl_crystal_size_min 0.014
_refine_diff_density_max 1.851
_refine_diff_density_min -0.742
_refine_diff_density_rms 0.136
_refine_ls_extinction_method none
_refine_ls_goodness_of_fit_ref 1.052
_refine_ls_hydrogen_treatment constr
_refine_ls_matrix_type full
_refine_ls_number_parameters 113
_refine_ls_number_reflns 3780
_refine_ls_number_restraints 16
_refine_ls_restrained_S_all 1.058
_refine_ls_R_factor_all 0.0551
_refine_ls_R_factor_gt 0.0455
_refine_ls_shift/su_max 0.002
_refine_ls_shift/su_mean 0.000
_refine_ls_structure_factor_coef Fsqd
_refine_ls_weighting_details 'w=1/[\s^2^(Fo^2^)+(0.0649P)^2^+12.8204P] where P=(Fo^2^+2Fc^2^)/3'
_refine_ls_weighting_scheme calc
_refine_ls_wR_factor_gt 0.1188
_refine_ls_wR_factor_ref 0.1236
_reflns_Friedel_coverage 0.000
_reflns_number_gt 3304
_reflns_number_total 3780
_reflns_threshold_expression 'I > 2\s(I)'
_cod_data_source_file ja9b09942_si_001.cif
_cod_data_source_block Co2dobdc_trans-2-butene_1.48
_cod_original_cell_volume 3977.2(4)
_cod_original_sg_symbol_H-M 'R -3'
_cod_database_code 4133726
_shelx_shelxl_version_number 2018/3
_shelx_space_group_comment
;
The symmetry employed for this shelxl refinement is uniquely defined
by the following loop, which should always be used as a source of
symmetry information in preference to the above space-group names.
They are only intended as comments.
;
_shelx_estimated_absorpt_t_max 0.967
_shelx_estimated_absorpt_t_min 0.850
_olex2_refinement_description
;
1. Twinned data refinement
 Scales: 0.5771(16)
 0.4229(16)
2. Fixed Uiso
 At 1.2 times of:
  All C(H) groups
 At 1.5 times of:
  All C(H,H,H) groups
3. Restrained distances
 C5_$1-C6_$1 \\sim C8_$1-C7_$1
 with sigma of 0.02
4. Rigid body (RIGU) restrains
 C8, C7, C6, C5
 with sigma for 1-2 distances of 0.004 and sigma for 1-3 distances of 0.004
5. Others
 Sof(C7)=Sof(H7)=Sof(C8)=Sof(H8A)=Sof(H8B)=Sof(H8C)=Sof(C6)=Sof(H6)=Sof(C5)=
 Sof(H5A)=Sof(H5B)=Sof(H5C)=FVAR(1)
6.a Aromatic/amide H refined with riding coordinates:
 C3(H3), C7(H7), C6(H6)
6.b Idealised Me refined as rotating group:
 C8(H8A,H8B,H8C), C5(H5A,H5B,H5C)
;
_olex2_submission_special_instructions 'No special instructions were received'

loop_
_space_group_symop_operation_xyz
'x, y, z'
'-y, x-y, z'
'-x+y, -x, z'
'x+2/3, y+1/3, z+1/3'
'-y+2/3, x-y+1/3, z+1/3'
'-x+y+2/3, -x+1/3, z+1/3'
'x+1/3, y+2/3, z+2/3'
'-y+1/3, x-y+2/3, z+2/3'
'-x+y+1/3, -x+2/3, z+2/3'
'-x, -y, -z'
'y, -x+y, -z'
'x-y, x, -z'
'-x+2/3, -y+1/3, -z+1/3'
'y+2/3, -x+y+1/3, -z+1/3'
'x-y+2/3, x+1/3, -z+1/3'
'-x+1/3, -y+2/3, -z+2/3'
'y+1/3, -x+y+2/3, -z+2/3'
'x-y+1/3, x+2/3, -z+2/3'

loop_
_atom_site_label
_atom_site_type_symbol
_atom_site_fract_x
_atom_site_fract_y
_atom_site_fract_z
_atom_site_U_iso_or_equiv
_atom_site_adp_type
_atom_site_occupancy
_atom_site_site_symmetry_order
_atom_site_calc_flag
_atom_site_refinement_flags_posn
_atom_site_refinement_flags_adp
_atom_site_refinement_flags_occupancy
Co1 Co 0.64881(2) 0.61648(2) 0.64127(4) 0.01294(9) Uani 1 1 d . . .
O1 O 0.72693(7) 0.64677(8) 0.5023(2) 0.0159(3) Uani 1 1 d . . .
O2 O 0.70353(8) 0.67333(8) 0.8586(2) 0.0150(3) Uani 1 1 d . . .
O3 O 0.76931(8) 0.69591(8) 1.0960(2) 0.0164(3) Uani 1 1 d . . .
C4 C 0.75269(10) 0.68050(10) 0.9238(3) 0.0135(3) Uani 1 1 d . . .
C2 C 0.79210(11) 0.67196(11) 0.7872(3) 0.0160(4) Uani 1 1 d . . .
C3 C 0.84652(11) 0.68084(11) 0.8594(3) 0.0165(4) Uani 1 1 d . . .
H3 H 0.855305 0.690606 0.992793 0.020 Uiso 1 1 calc R . .
C1 C 0.77819(11) 0.65723(11) 0.5876(3) 0.0155(4) Uani 1 1 d . . .
C7 C 0.6495(4) 0.5132(4) 0.7679(18) 0.100(4) Uani 0.741(10) 1 d D U P
H7 H 0.610012 0.504603 0.738667 0.120 Uiso 0.741(10) 1 calc R . P
C8 C 0.6713(4) 0.5251(4) 0.9697(19) 0.101(3) Uani 0.741(10) 1 d D U P
H8A H 0.713012 0.534282 0.973262 0.152 Uiso 0.741(10) 1 calc GR . P
H8B H 0.646687 0.489709 1.049477 0.152 Uiso 0.741(10) 1 calc GR . P
H8C H 0.668729 0.559201 1.020376 0.152 Uiso 0.741(10) 1 calc GR . P
C6 C 0.6832(5) 0.5145(4) 0.6354(18) 0.100(3) Uani 0.741(10) 1 d D U P
H6 H 0.724128 0.529398 0.665839 0.121 Uiso 0.741(10) 1 calc R . P
C5 C 0.6642(6) 0.4950(5) 0.4420(19) 0.127(5) Uani 0.741(10) 1 d D U P
H5A H 0.678468 0.529861 0.356626 0.190 Uiso 0.741(10) 1 calc GR . P
H5B H 0.620419 0.471703 0.437615 0.190 Uiso 0.741(10) 1 calc GR . P
H5C H 0.680663 0.470007 0.398473 0.190 Uiso 0.741(10) 1 calc GR . P

loop_
_atom_site_aniso_label
_atom_site_aniso_U_11
_atom_site_aniso_U_22
_atom_site_aniso_U_33
_atom_site_aniso_U_23
_atom_site_aniso_U_13
_atom_site_aniso_U_12
Co1 0.01454(14) 0.01558(14) 0.00679(12) -0.00042(9) -0.00055(9) 0.00609(10)
O1 0.0165(7) 0.0231(8) 0.0097(6) 0.0006(5) -0.0009(5) 0.0112(6)
O2 0.0159(7) 0.0223(8) 0.0084(6) -0.0017(5) -0.0006(5) 0.0107(6)
O3 0.0175(7) 0.0253(8) 0.0083(6) -0.0019(6) -0.0001(5) 0.0121(7)
C4 0.0155(9) 0.0163(9) 0.0098(8) -0.0008(7) 0.0002(6) 0.0088(7)
C2 0.0198(9) 0.0215(10) 0.0101(8) -0.0003(7) 0.0007(7) 0.0130(8)
C3 0.0193(10) 0.0232(10) 0.0092(8) -0.0016(7) 0.0002(7) 0.0123(8)
C1 0.0185(9) 0.0203(10) 0.0098(8) -0.0004(7) -0.0009(7) 0.0111(8)
C7 0.073(5) 0.093(6) 0.160(8) 0.076(6) 0.064(5) 0.060(5)
C8 0.071(5) 0.048(4) 0.195(8) 0.036(6) 0.057(6) 0.038(4)
C6 0.082(7) 0.059(5) 0.159(8) 0.025(5) 0.018(6) 0.034(5)
C5 0.139(10) 0.077(6) 0.200(10) -0.064(7) -0.039(9) 0.081(7)

loop_
_atom_type_symbol
_atom_type_description
_atom_type_scat_dispersion_real
_atom_type_scat_dispersion_imag
_atom_type_scat_source
C C 0.0040 0.0020 'ANOMDisVal Program in PLATON Spek, A. L. J. Appl. Crystallogr. 2003, 36, 7-13'
H H 0.0000 0.0000 'ANOMDisVal Program in PLATON Spek, A. L. J. Appl. Crystallogr. 2003, 36, 7-13'
Co Co 0.3550 1.1300 'ANOMDisVal Program in PLATON Spek, A. L. J. Appl. Crystallogr. 2003, 36, 7-13'
O O 0.0140 0.0070 'ANOMDisVal Program in PLATON Spek, A. L. J. Appl. Crystallogr. 2003, 36, 7-13'

loop_
_geom_angle_atom_site_label_1
_geom_angle_atom_site_label_2
_geom_angle_atom_site_label_3
_geom_angle
_geom_angle_site_symmetry_1
_geom_angle_site_symmetry_3
O1 Co1 O1 162.51(8) . 6_565
O1 Co1 O2 82.70(6) . .
O1 Co1 O2 80.10(7) 6_565 .
O1 Co1 O2 79.54(7) . 8_654
O1 Co1 O2 95.02(7) 6_565 8_654
O1 Co1 O3 98.88(7) . 6_564
O1 Co1 O3 98.14(7) 6_565 6_564
O2 Co1 O2 82.41(2) . 8_654
O3 Co1 O2 95.03(7) 6_564 8_654
O3 Co1 O2 176.73(7) 6_564 .
Co1 O1 Co1 97.93(7) . 8_654
C1 O1 Co1 126.94(15) . 8_654
C1 O1 Co1 124.48(13) . .
Co1 O2 Co1 92.68(7) . 6_565
C4 O2 Co1 129.42(14) . .
C4 O2 Co1 134.48(14) . 6_565
C4 O3 Co1 124.45(15) . 8_655
O2 C4 C2 117.66(19) . .
O3 C4 O2 122.6(2) . .
O3 C4 C2 119.7(2) . .
C3 C2 C4 117.26(19) . .
C3 C2 C1 119.1(2) . .
C1 C2 C4 123.6(2) . .
C2 C3 H3 118.4 . .
C1 C3 C2 123.2(2) 13_666 .
C1 C3 H3 118.4 13_666 .
O1 C1 C2 124.5(2) . .
O1 C1 C3 117.85(19) . 13_666
C3 C1 C2 117.6(2) 13_666 .
C8 C7 H7 120.1 . .
C6 C7 H7 120.1 . .
C6 C7 C8 119.7(10) . .
C7 C8 H8A 109.5 . .
C7 C8 H8B 109.5 . .
C7 C8 H8C 109.5 . .
H8A C8 H8B 109.5 . .
H8A C8 H8C 109.5 . .
H8B C8 H8C 109.5 . .
C7 C6 H6 117.9 . .
C7 C6 C5 124.3(12) . .
C5 C6 H6 117.9 . .
C6 C5 H5A 109.5 . .
C6 C5 H5B 109.5 . .
C6 C5 H5C 109.5 . .
H5A C5 H5B 109.5 . .
H5A C5 H5C 109.5 . .
H5B C5 H5C 109.5 . .

loop_
_geom_bond_atom_site_label_1
_geom_bond_atom_site_label_2
_geom_bond_distance
_geom_bond_site_symmetry_2
Co1 O1 2.0045(16) .
Co1 O1 2.0077(16) 6_565
Co1 O2 2.0784(16) .
Co1 O2 2.1046(16) 8_654
Co1 O3 2.0203(16) 6_564
O1 C1 1.346(3) .
O2 C4 1.269(3) .
O3 C4 1.257(2) .
C4 C2 1.481(3) .
C2 C3 1.397(3) .
C2 C1 1.425(3) .
C3 H3 0.9500 .
C3 C1 1.391(3) 13_666
C7 H7 0.9500 .
C7 C8 1.474(14) .
C7 C6 1.250(14) .
C8 H8A 0.9800 .
C8 H8B 0.9800 .
C8 H8C 0.9800 .
C6 H6 0.9500 .
C6 C5 1.422(13) .
C5 H5A 0.9800 .
C5 H5B 0.9800 .
C5 H5C 0.9800 .

loop_
_geom_torsion_atom_site_label_1
_geom_torsion_atom_site_label_2
_geom_torsion_atom_site_label_3
_geom_torsion_atom_site_label_4
_geom_torsion
_geom_torsion_site_symmetry_1
_geom_torsion_site_symmetry_4
Co1 O1 C1 C2 -26.6(3) . .
Co1 O1 C1 C2 110.0(2) 8_654 .
Co1 O1 C1 C3 -71.0(3) 8_654 13_666
Co1 O1 C1 C3 152.43(18) . 13_666
Co1 O2 C4 O3 2.8(4) 6_565 .
Co1 O2 C4 O3 -150.39(17) . .
Co1 O2 C4 C2 31.6(3) . .
Co1 O2 C4 C2 -175.28(16) 6_565 .
Co1 O3 C4 O2 10.3(3) 8_655 .
Co1 O3 C4 C2 -171.71(16) 8_655 .
O2 C4 C2 C3 179.0(2) . .
O2 C4 C2 C1 1.1(3) . .
O3 C4 C2 C3 0.9(3) . .
O3 C4 C2 C1 -177.0(2) . .
C4 C2 C3 C1 -178.0(2) . 13_666
C4 C2 C1 O1 -3.2(4) . .
C4 C2 C1 C3 177.9(2) . 13_666
C3 C2 C1 O1 178.9(2) . .
C3 C2 C1 C3 0.0(4) . 13_666
C1 C2 C3 C1 0.0(4) . 13_666
C8 C7 C6 C5 170.1(9) . .

loop_
_twin_individual_id
_twin_individual_mass_fraction_refined
1 0.5771(16)
2 0.4229(16)
